data_2015738
loop_
_publ_author_name
'Liu, Guang-Fei'
'Li, Lin-Lin'
Zhang,Yong
'Lang, Jian-Ping'
'Ng, Seik Weng'

_publ_section_title
;Bis[bis(methoxycarbimido)amine-\k^2^<i>N</i>,<i>N</i>']bis(perchlorato-\k<i>O</i>)copper(II)
 bis[bis(methoxycarbimido)amine-\k^2^<i>N</i>,<i>N</i>']bis(methanol-\k<i>O</i>)copper(II)
 bis(perchlorate) methanol disolvate
;
_journal_coeditor_code GG3051
_journal_issue 1
_journal_name_full 'Acta Crystallographica Section C'
_journal_page_first m1
_journal_page_last m3
_journal_paper_doi 10.1107/S0108270106043265
_journal_volume 63
_journal_year 2007
_chemical_formula_iupac '[Cu (C4 H9 N3 O2)2 (C H4 O)2] [Cu (Cl O4)2 (C4 H9 N3 O2)2] (Cl O4)2, 2C H4 O'
_chemical_formula_moiety
;
C10 H26 Cu N6 O6 2+, C8 H18 Cl2 Cu N6 O12, 2Cl O4 -, 2C H4 O
;
_chemical_formula_sum 'C20 H52 Cl4 Cu2 N12 O28'
_chemical_formula_weight 1177.64
_chemical_name_systematic
;
Bis[bis(methoxycarbimido)amine-\k^2^N,N']bis(perchlorato-\kO)copper(II)
bis[bis(methoxycarbimido)amine-\k^2^N,N']bis(methanol-\kO)copper(II)
bis(perchlorate) methanol disolvate
;
_space_group_IT_number 2
_symmetry_cell_setting triclinic
_symmetry_space_group_name_Hall '-P 1'
_symmetry_space_group_name_H-M 'P -1'
_atom_sites_solution_hydrogens geom
_atom_sites_solution_primary direct
_atom_sites_solution_secondary difmap
_audit_creation_method SHELXL-97
_cell_angle_alpha 85.06(3)
_cell_angle_beta 89.91(3)
_cell_angle_gamma 80.20(3)
_cell_formula_units_Z 1
_cell_length_a 7.444(2)
_cell_length_b 10.067(2)
_cell_length_c 15.330(3)
_cell_measurement_reflns_used 4658
_cell_measurement_temperature 153(2)
_cell_measurement_theta_max 25.3
_cell_measurement_theta_min 3.1
_cell_volume 1127.7(5)
_computing_cell_refinement CrystalClear
_computing_data_collection 'CrystalClear (Rigaku/MSC, 2001)'
_computing_data_reduction 'CrystalStructure (Rigaku/MSC, 2004)'
_computing_molecular_graphics 'ORTEPII (Johnson, 1976)'
_computing_publication_material SHELXL97
_computing_structure_refinement 'SHELXL97 (Sheldrick, 1997)'
_computing_structure_solution 'SHELXS97 (Sheldrick, 1997)'
_diffrn_ambient_temperature 153(2)
_diffrn_measured_fraction_theta_full 0.99
_diffrn_measured_fraction_theta_max 0.99
_diffrn_measurement_device_type 'Rigaku Mercury'
_diffrn_measurement_method \w
_diffrn_radiation_monochromator graphite
_diffrn_radiation_source 'fine-focus sealed tube'
_diffrn_radiation_type MoK\a
_diffrn_radiation_wavelength 0.71073
_diffrn_reflns_av_R_equivalents 0.017
_diffrn_reflns_av_sigmaI/netI 0.020
_diffrn_reflns_limit_h_max 8
_diffrn_reflns_limit_h_min -8
_diffrn_reflns_limit_k_max 12
_diffrn_reflns_limit_k_min -10
_diffrn_reflns_limit_l_max 18
_diffrn_reflns_limit_l_min -18
_diffrn_reflns_number 10868
_diffrn_reflns_theta_full 25.3
_diffrn_reflns_theta_max 25.3
_diffrn_reflns_theta_min 3.1
_diffrn_standards_decay_% 0
_diffrn_standards_interval_count 0
_diffrn_standards_interval_time 0
_diffrn_standards_number 0
_exptl_absorpt_coefficient_mu 1.284
_exptl_absorpt_correction_T_max 0.731
_exptl_absorpt_correction_T_min 0.684
_exptl_absorpt_correction_type multi-scan
_exptl_absorpt_process_details '(Jacobson, 1998)'
_exptl_crystal_colour purple
_exptl_crystal_density_diffrn 1.734
_exptl_crystal_density_method 'not measured'
_exptl_crystal_description block
_exptl_crystal_F_000 606
_exptl_crystal_size_max 0.32
_exptl_crystal_size_mid 0.30
_exptl_crystal_size_min 0.26
_refine_diff_density_max 0.72
_refine_diff_density_min -0.37
_refine_ls_extinction_method none
_refine_ls_goodness_of_fit_ref 1.010
_refine_ls_hydrogen_treatment mixed
_refine_ls_matrix_type full
_refine_ls_number_parameters 339
_refine_ls_number_reflns 4082
_refine_ls_number_restraints 8
_refine_ls_restrained_S_all 1.010
_refine_ls_R_factor_all 0.029
_refine_ls_R_factor_gt 0.027
_refine_ls_shift/su_max 0.001
_refine_ls_shift/su_mean 0.001
_refine_ls_structure_factor_coef Fsqd
_refine_ls_weighting_details 'calc w=1/[\s^2^(Fo^2^)+(0.0482P)^2^+0.6301P] where P=(Fo^2^+2Fc^2^)/3'
_refine_ls_weighting_scheme calc
_refine_ls_wR_factor_gt 0.074
_refine_ls_wR_factor_ref 0.076
_reflns_number_gt 3857
_reflns_number_total 4082
_reflns_threshold_expression I>2\s(I)
_cod_data_source_file gg3051.cif
_cod_data_source_block I
_cod_database_code 2015738
_cod_database_fobs_code 2015738

loop_
_symmetry_equiv_pos_as_xyz
'x, y, z'
'-x, -y, -z'

loop_
_atom_site_type_symbol
_atom_site_label
_atom_site_fract_x
_atom_site_fract_y
_atom_site_fract_z
_atom_site_U_iso_or_equiv
_atom_site_adp_type
_atom_site_calc_flag
_atom_site_refinement_flags
_atom_site_occupancy
Cu Cu1 0.5000 0.5000 0.5000 0.01507(10) Uani d S 1
Cu Cu2 0.0000 0.5000 1.0000 0.01631(10) Uani d S 1
Cl Cl1 0.18124(6) 1.04408(4) 0.83609(3) 0.01955(12) Uani d . 1
Cl Cl2 0.14635(6) 0.52414(5) 0.32136(3) 0.01933(12) Uani d . 1
O O1 0.7581(2) 0.83970(10) 0.50620(10) 0.0224(3) Uani d . 1
O O2 0.2572(2) 0.81860(10) 0.64460(10) 0.0267(3) Uani d . 1
O O3 0.3757(2) 0.76240(10) 1.01620(10) 0.0212(3) Uani d . 1
O O4 0.4330(2) 0.46680(10) 0.82360(10) 0.0221(3) Uani d . 1
O O5 0.1613(2) 1.1485(2) 0.89570(10) 0.0321(4) Uani d . 1
O O6 0.3712(2) 1.0089(2) 0.81560(10) 0.0407(4) Uani d . 1
O O7 0.0787(3) 1.0912(2) 0.75800(10) 0.0460(4) Uani d . 1
O O8 0.1167(2) 0.9285(2) 0.87640(10) 0.0389(4) Uani d . 1
O O9 0.2577(2) 0.59680(10) 0.36930(10) 0.0241(3) Uani d . 1
O O10 -0.0193(2) 0.5153(2) 0.36950(10) 0.0358(4) Uani d . 1
O O11 0.2410(2) 0.3899(2) 0.31120(10) 0.0315(4) Uani d . 1
O O12 0.1025(2) 0.5933(2) 0.23650(10) 0.0431(4) Uani d . 1
O O13 0.5092(2) 1.0392(2) 0.64400(10) 0.0278(3) Uani d D 1
O O14 -0.2687(2) 0.63300(10) 0.88900(10) 0.0233(3) Uani d D 1
N N1 0.4975(2) 0.8058(2) 0.56180(10) 0.0204(3) Uani d D 1
N N2 0.3445(2) 0.6211(2) 0.57450(10) 0.0179(3) Uani d D 1
N N3 0.6511(2) 0.6426(2) 0.47630(10) 0.0177(3) Uani d D 1
N N4 0.1191(2) 0.6565(2) 1.01660(10) 0.0182(3) Uani d D 1
N N5 0.1679(2) 0.4566(2) 0.90380(10) 0.0191(3) Uani d D 1
N N6 0.3733(2) 0.5994(2) 0.93020(10) 0.0193(3) Uani d D 1
C C1 0.9120(3) 0.8108(2) 0.4500(2) 0.0308(5) Uani d . 1
C C2 0.6389(3) 0.7547(2) 0.51110(10) 0.0174(4) Uani d . 1
C C3 0.3627(3) 0.7392(2) 0.59320(10) 0.0181(4) Uani d . 1
C C4 0.1113(3) 0.7657(2) 0.68990(10) 0.0282(5) Uani d . 1
C C5 0.2908(3) 0.8584(2) 1.07510(10) 0.0258(4) Uani d . 1
C C6 0.2768(2) 0.6740(2) 0.99060(10) 0.0164(4) Uani d . 1
C C7 0.3145(2) 0.5022(2) 0.88630(10) 0.0168(4) Uani d . 1
C C8 0.3994(3) 0.3589(2) 0.77250(10) 0.0251(4) Uani d . 1
C C9 0.6860(3) 1.0633(2) 0.6661(2) 0.0357(5) Uani d . 1
C C10 -0.2537(3) 0.7728(2) 0.8764(2) 0.0359(5) Uani d . 1
H H13 0.451(4) 1.033(3) 0.6900(10) 0.050(8) Uiso d D 1
H H14 -0.250(4) 0.601(3) 0.8410(10) 0.057(9) Uiso d D 1
H H1 0.507(3) 0.8812(13) 0.5800(10) 0.018(5) Uiso d D 1
H H2 0.254(2) 0.593(2) 0.5980(10) 0.024(6) Uiso d D 1
H H3 0.747(2) 0.625(2) 0.4470(10) 0.020(6) Uiso d D 1
H H4 0.070(3) 0.710(2) 1.0530(10) 0.023(6) Uiso d D 1
H H5 0.150(3) 0.398(2) 0.8700(10) 0.028(6) Uiso d D 1
H H6 0.475(2) 0.620(2) 0.9190(10) 0.022(6) Uiso d D 1
H H1A 0.9857 0.8826 0.4507 0.046 Uiso calc R 1
H H1B 0.8691 0.8061 0.3902 0.046 Uiso calc R 1
H H1C 0.9862 0.7239 0.4710 0.046 Uiso calc R 1
H H4A 0.0487 0.8330 0.7271 0.042 Uiso calc R 1
H H4B 0.1615 0.6829 0.7263 0.042 Uiso calc R 1
H H4C 0.0246 0.7452 0.6471 0.042 Uiso calc R 1
H H5A 0.3786 0.9146 1.0915 0.039 Uiso calc R 1
H H5B 0.2516 0.8095 1.1279 0.039 Uiso calc R 1
H H5C 0.1847 0.9161 1.0460 0.039 Uiso calc R 1
H H8A 0.4927 0.3447 0.7276 0.038 Uiso calc R 1
H H8B 0.2788 0.3835 0.7445 0.038 Uiso calc R 1
H H8C 0.4040 0.2755 0.8111 0.038 Uiso calc R 1
H H9A 0.6893 1.1604 0.6565 0.053 Uiso calc R 1
H H9b 0.7768 1.0137 0.6291 0.053 Uiso calc R 1
H H9c 0.7136 1.0325 0.7277 0.053 Uiso calc R 1
H H10a -0.2807 0.8149 0.9313 0.054 Uiso calc R 1
H H10B -0.3406 0.8181 0.8308 0.054 Uiso calc R 1
H H10C -0.1296 0.7814 0.8584 0.054 Uiso calc R 1

loop_
_atom_site_aniso_label
_atom_site_aniso_U_11
_atom_site_aniso_U_22
_atom_site_aniso_U_33
_atom_site_aniso_U_12
_atom_site_aniso_U_13
_atom_site_aniso_U_23
Cu1 0.01667(17) 0.01458(17) 0.01526(17) -0.00464(12) 0.00425(12) -0.00484(12)
Cu2 0.01504(17) 0.01686(17) 0.01950(18) -0.00718(12) 0.00692(12) -0.00686(12)
Cl1 0.0215(2) 0.0186(2) 0.0198(2) -0.00558(18) 0.00294(18) -0.00484(17)
Cl2 0.0160(2) 0.0250(2) 0.0185(2) -0.00595(18) 0.00243(17) -0.00583(18)
O1 0.0218(7) 0.0219(7) 0.0267(7) -0.0101(6) 0.0089(6) -0.0086(6)
O2 0.0243(7) 0.0226(7) 0.0373(8) -0.0094(6) 0.0159(6) -0.0157(6)
O3 0.0179(7) 0.0225(7) 0.0263(7) -0.0091(5) 0.0027(5) -0.0087(6)
O4 0.0195(7) 0.0250(7) 0.0251(7) -0.0094(6) 0.0111(6) -0.0100(6)
O5 0.0358(9) 0.0296(8) 0.0359(9) -0.0117(7) 0.0120(7) -0.0191(7)
O6 0.0248(8) 0.0505(10) 0.0500(10) -0.0063(7) 0.0108(7) -0.0227(8)
O7 0.0581(12) 0.0448(10) 0.0311(9) 0.0005(9) -0.0151(8) 0.0011(8)
O8 0.0567(11) 0.0296(8) 0.0358(9) -0.0236(8) 0.0053(8) -0.0016(7)
O9 0.0247(7) 0.0275(8) 0.0229(7) -0.0109(6) -0.0012(6) -0.0043(6)
O10 0.0260(8) 0.0358(9) 0.0529(10) -0.0163(7) 0.0222(7) -0.0234(8)
O11 0.0266(8) 0.0291(8) 0.0405(9) -0.0028(6) 0.0063(7) -0.0168(7)
O12 0.0482(10) 0.0557(11) 0.0254(8) -0.0138(8) -0.0146(7) 0.0070(7)
O13 0.0282(8) 0.0288(8) 0.0298(8) -0.0114(6) 0.0071(7) -0.0087(6)
O14 0.0224(7) 0.0261(7) 0.0244(8) -0.0085(6) 0.0066(6) -0.0098(6)
N1 0.0214(8) 0.0156(8) 0.0265(9) -0.0066(6) 0.0065(7) -0.0080(7)
N2 0.0160(8) 0.0202(8) 0.0196(8) -0.0069(6) 0.0042(6) -0.0054(6)
N3 0.0165(8) 0.0198(8) 0.0182(8) -0.0050(6) 0.0058(6) -0.0049(6)
N4 0.0176(8) 0.0172(8) 0.0217(8) -0.0059(6) 0.0062(6) -0.0068(6)
N5 0.0180(8) 0.0209(8) 0.0217(8) -0.0087(7) 0.0059(6) -0.0095(7)
N6 0.0135(8) 0.0212(8) 0.0255(9) -0.0079(6) 0.0053(6) -0.0060(7)
C1 0.0293(11) 0.0324(11) 0.0360(12) -0.0159(9) 0.0176(9) -0.0126(9)
C2 0.0187(9) 0.0177(9) 0.0167(9) -0.0055(7) 0.0016(7) -0.0011(7)
C3 0.0169(9) 0.0189(9) 0.0189(9) -0.0028(7) 0.0019(7) -0.0050(7)
C4 0.0262(11) 0.0299(11) 0.0323(11) -0.0096(9) 0.0150(9) -0.0146(9)
C5 0.0265(11) 0.0258(10) 0.0285(11) -0.0095(8) 0.0020(8) -0.0123(8)
C6 0.0186(9) 0.0137(8) 0.0172(9) -0.0040(7) -0.0006(7) -0.0007(7)
C7 0.0166(9) 0.0168(9) 0.0162(9) -0.0013(7) 0.0019(7) -0.0012(7)
C8 0.0242(10) 0.0280(11) 0.0261(11) -0.0079(8) 0.0103(8) -0.0119(8)
C9 0.0307(12) 0.0339(12) 0.0469(14) -0.0120(10) 0.0079(10) -0.0164(10)
C10 0.0339(12) 0.0286(12) 0.0467(14) -0.0132(10) 0.0000(10) 0.0039(10)

loop_
_atom_type_symbol
_atom_type_description
_atom_type_scat_dispersion_real
_atom_type_scat_dispersion_imag
_atom_type_scat_source
C C 0.0033 0.0016 'International Tables Vol C Tables 4.2.6.8 and 6.1.1.4'
H H 0.0000 0.0000 'International Tables Vol C Tables 4.2.6.8 and 6.1.1.4'
N N 0.0061 0.0033 'International Tables Vol C Tables 4.2.6.8 and 6.1.1.4'
O O 0.0106 0.0060 'International Tables Vol C Tables 4.2.6.8 and 6.1.1.4'
Cl Cl 0.1484 0.1585 'International Tables Vol C Tables 4.2.6.8 and 6.1.1.4'
Cu Cu 0.3201 1.2651 'International Tables Vol C Tables 4.2.6.8 and 6.1.1.4'

loop_
_geom_angle_atom_site_label_1
_geom_angle_atom_site_label_2
_geom_angle_atom_site_label_3
_geom_angle_site_symmetry_1
_geom_angle_site_symmetry_3
_geom_angle
_geom_angle_publ_flag
N2 Cu1 N2 . 2_666 180 no
N2 Cu1 N3 . . 88.70(7) yes
N2 Cu1 N3 . 2_666 91.30(7) no
N2 Cu1 N3 2_666 2_666 88.70(7) no
N2 Cu1 N3 2_666 . 91.30(7) no
N3 Cu1 N3 . 2_666 180 no
N2 Cu1 O9 . . 86.69(6) yes
N2 Cu1 O9 2_666 . 93.31(6) no
N3 Cu1 O9 2_666 . 85.32(6) no
N3 Cu1 O9 . . 94.68(6) yes
N4 Cu2 N4 . 2_567 180 no
N4 Cu2 N5 . . 88.51(7) yes
N4 Cu2 N5 . 2_567 91.49(7) no
N4 Cu2 N5 2_567 . 91.49(7) no
N4 Cu2 N5 2_567 2_567 88.51(7) no
N5 Cu2 N5 . 2_567 180 no
N5 Cu2 O14 . . 92.66(6) yes
N5 Cu2 O14 2_567 . 87.34(6) no
N4 Cu2 O14 2_567 . 83.17(6) no
N4 Cu2 O14 . . 96.83(6) yes
O7 Cl1 O8 . . 109.20(10) no
O7 Cl1 O6 . . 109.70(10) no
O8 Cl1 O6 . . 109.90(10) no
O7 Cl1 O5 . . 110.10(10) no
O8 Cl1 O5 . . 109.30(10) no
O6 Cl1 O5 . . 108.60(10) no
O12 Cl2 O11 . . 109.00(10) no
O12 Cl2 O9 . . 109.90(10) no
O11 Cl2 O9 . . 110.40(10) no
O12 Cl2 O10 . . 109.80(10) no
O11 Cl2 O10 . . 109.00(10) no
O9 Cl2 O10 . . 108.90(10) no
C2 O1 C1 . . 117.8(2) no
C3 O2 C4 . . 118.2(2) no
C6 O3 C5 . . 117.1(2) no
C7 O4 C8 . . 117.30(10) no
Cl2 O9 Cu1 . . 128.40(10) no
C10 O14 Cu2 . . 109.70(10) no
C3 N1 C2 . . 125.9(2) no
C3 N2 Cu1 . . 128.40(10) no
C2 N3 Cu1 . . 127.80(10) no
C7 N5 Cu2 . . 127.60(10) no
C6 N4 Cu2 . . 126.90(10) no
C7 N6 C6 . . 126.2(2) no
N3 C2 O1 . . 127.5(2) no
N3 C2 N1 . . 124.2(2) no
O1 C2 N1 . . 108.4(2) no
N2 C3 O2 . . 127.4(2) no
N2 C3 N1 . . 124.3(2) no
O2 C3 N1 . . 108.3(2) no
N4 C6 O3 . . 127.8(2) no
N4 C6 N6 . . 123.5(2) no
O3 C6 N6 . . 108.8(2) no
N5 C7 O4 . . 127.2(2) no
N5 C7 N6 . . 123.8(2) no
O4 C7 N6 . . 108.9(2) no
C9 O13 H13 . . 108(2) no
C10 O14 H14 . . 107(2) no
Cu2 O14 H14 . . 107(2) no
C3 N1 H1 . . 120(2) no
C2 N1 H1 . . 114(2) no
C3 N2 H2 . . 114(2) no
Cu1 N2 H2 . . 118(2) no
C2 N3 H3 . . 112(2) no
Cu1 N3 H3 . . 119(2) no
C6 N4 H4 . . 116(2) no
Cu2 N4 H4 . . 116(2) no
C7 N5 H5 . . 112(2) no
Cu2 N5 H5 . . 120(2) no
C7 N6 H6 . . 119(2) no
C6 N6 H6 . . 114(2) no
O1 C1 H1A . . 109.5 no
O1 C1 H1B . . 109.5 no
H1A C1 H1B . . 109.5 no
O1 C1 H1C . . 109.5 no
H1A C1 H1C . . 109.5 no
H1B C1 H1C . . 109.5 no
O2 C4 H4A . . 109.5 no
O2 C4 H4B . . 109.5 no
H4A C4 H4B . . 109.5 no
O2 C4 H4C . . 109.5 no
H4A C4 H4C . . 109.5 no
H4B C4 H4C . . 109.5 no
O3 C5 H5A . . 109.5 no
O3 C5 H5B . . 109.5 no
H5A C5 H5B . . 109.5 no
O3 C5 H5C . . 109.5 no
H5A C5 H5C . . 109.5 no
H5B C5 H5C . . 109.5 no
O4 C8 H8A . . 109.5 no
O4 C8 H8B . . 109.5 no
H8A C8 H8B . . 109.5 no
O4 C8 H8C . . 109.5 no
H8A C8 H8C . . 109.5 no
H8B C8 H8C . . 109.5 no
O13 C9 H9A . . 109.5 no
O13 C9 H9B . . 109.5 no
H9A C9 H9B . . 109.5 no
O13 C9 H9C . . 109.5 no
H9A C9 H9C . . 109.5 no
H9B C9 H9C . . 109.5 no
O14 C10 H10A . . 109.5 no
O14 C10 H10B . . 109.5 no
H10A C10 H10B . . 109.5 no
O14 C10 H10C . . 109.5 no
H10A C10 H10C . . 109.5 no
H10B C10 H10C . . 109.5 no

loop_
_geom_bond_atom_site_label_1
_geom_bond_atom_site_label_2
_geom_bond_site_symmetry_2
_geom_bond_distance
_geom_bond_publ_flag
Cu1 N2 . 1.971(2) yes
Cu1 N2 2_666 1.971(2) no
Cu1 N3 . 1.979(2) yes
Cu1 N3 2_666 1.979(2) no
Cu1 O9 . 2.701(2) yes
Cu2 N4 . 1.969(2) yes
Cu2 N4 2_567 1.969(2) no
Cu2 N5 . 1.961(2) yes
Cu2 N5 2_567 1.961(2) no
Cu2 O14 . 2.719(2) yes
Cl1 O7 . 1.423(2) no
Cl1 O8 . 1.426(2) no
Cl1 O6 . 1.439(2) no
Cl1 O5 . 1.441(2) no
Cl2 O12 . 1.432(2) no
Cl2 O11 . 1.435(2) no
Cl2 O9 . 1.4360(10) no
Cl2 O10 . 1.448(2) no
O1 C2 . 1.331(2) no
O1 C1 . 1.437(2) no
O2 C3 . 1.330(2) no
O2 C4 . 1.441(2) no
O3 C6 . 1.332(2) no
O3 C5 . 1.446(2) no
O4 C7 . 1.335(2) no
O4 C8 . 1.446(2) no
O13 C9 . 1.425(3) no
O14 C10 . 1.427(3) no
N1 C3 . 1.364(2) no
N1 C2 . 1.364(3) no
N2 C3 . 1.276(2) no
N3 C2 . 1.279(2) no
N4 C6 . 1.275(2) no
N5 C7 . 1.274(2) no
N6 C7 . 1.364(2) no
N6 C6 . 1.367(2) no
O13 H13 . 0.830(10) no
O14 H14 . 0.830(10) no
N1 H1 . 0.840(10) no
N2 H2 . 0.840(10) no
N3 H3 . 0.840(10) no
N4 H4 . 0.840(10) no
N5 H5 . 0.840(10) no
N6 H6 . 0.840(10) no
C1 H1A . 0.98 no
C1 H1B . 0.98 no
C1 H1C . 0.98 no
C4 H4A . 0.98 no
C4 H4B . 0.98 no
C4 H4C . 0.98 no
C5 H5A . 0.98 no
C5 H5B . 0.98 no
C5 H5C . 0.98 no
C8 H8A . 0.98 no
C8 H8B . 0.98 no
C8 H8C . 0.98 no
C9 H9A . 0.98 no
C9 H9B . 0.98 no
C9 H9C . 0.98 no
C10 H10A . 0.98 no
C10 H10B . 0.98 no
C10 H10C . 0.98 no

loop_
_geom_hbond_atom_site_label_D
_geom_hbond_atom_site_label_H
_geom_hbond_atom_site_label_A
_geom_hbond_site_symmetry_A
_geom_hbond_distance_DH
_geom_hbond_distance_HA
_geom_hbond_distance_DA
_geom_hbond_angle_DHA
_geom_hbond_publ_flag
N1 H1 O13 . 0.840(10) 1.950(10) 2.774(2) 168(2) yes
N2 H2 O10 2_566 0.840(10) 2.250(10) 3.067(2) 165(2) yes
N3 H3 O10 1_655 0.840(10) 2.290(10) 3.102(2) 163(2) yes
N4 H4 O5 2_577 0.840(10) 2.230(10) 3.011(2) 154(2) yes
N5 H5 O5 1_545 0.840(10) 2.50(2) 3.123(2) 132(2) yes
N5 H5 O12 2_566 0.840(10) 2.48(2) 3.078(2) 129(2) yes
N6 H6 O14 1_655 0.840(10) 1.980(10) 2.808(2) 169(2) yes
O13 H13 O6 . 0.830(10) 2.020(10) 2.833(2) 166(3) yes
O14 H14 O11 2_566 0.830(10) 2.33(2) 3.101(2) 155(3) yes
O14 H14 O12 2_566 0.830(10) 2.47(2) 3.196(3) 146(3) yes
